data_7120266
loop_
_publ_author_name
'You, Shuli'
'Xu, Ren-Qi'
'Yang, Ping'

_publ_section_title
;
 Pd(0)-Catalyzed Intramolecular Arylative Dearomatization of \b-Naphthols
;
_journal_name_full 'Chem. Commun.'
_journal_paper_doi 10.1039/C7CC04022A
_journal_year 2017
_chemical_formula_sum 'C20 H18 O3'
_chemical_formula_weight 306.34
_chemical_name_systematic
; 
 ? 
;
_space_group_crystal_system monoclinic
_space_group_IT_number 15
_space_group_name_Hall '-C 2yc'
_space_group_name_H-M_alt 'C 1 2/c 1'
_symmetry_space_group_name_Hall '-C 2yc'
_symmetry_space_group_name_H-M 'C 1 2/c 1'
_atom_sites_solution_hydrogens geom
_audit_creation_method SHELXL-2013
_audit_update_record
;
2017-02-23 deposited with the CCDC.
2017-06-13 downloaded from the CCDC.
;
_cell_angle_alpha 90
_cell_angle_beta 127.703(2)
_cell_angle_gamma 90
_cell_formula_units_Z 8
_cell_length_a 27.179(3)
_cell_length_b 6.7881(7)
_cell_length_c 20.759(2)
_cell_measurement_reflns_used 3434
_cell_measurement_temperature 293(2)
_cell_measurement_theta_max 56.595
_cell_measurement_theta_min 4.960
_cell_volume 3030.2(5)
_computing_cell_refinement 'Bruker SMART'
_computing_data_collection 'Bruker SMART'
_computing_data_reduction 'Bruker SHELXTL'
_computing_molecular_graphics 'Bruker SHELXTL'
_computing_publication_material 'Bruker SHELXTL'
_computing_structure_refinement 'SHELXL-2013 (Sheldrick, 2013)'
_computing_structure_solution 'Bruker SHELXTL'
_diffrn_ambient_temperature 293(2)
_diffrn_measured_fraction_theta_full 1.000
_diffrn_measured_fraction_theta_max 1.000
_diffrn_measurement_device_type 'CCD area detector'
_diffrn_measurement_method 'phi and omega scans'
_diffrn_radiation_type MoK\a
_diffrn_radiation_wavelength 0.71073
_diffrn_reflns_av_R_equivalents 0.0307
_diffrn_reflns_av_unetI/netI 0.0289
_diffrn_reflns_Laue_measured_fraction_full 1.000
_diffrn_reflns_Laue_measured_fraction_max 1.000
_diffrn_reflns_limit_h_max 33
_diffrn_reflns_limit_h_min -33
_diffrn_reflns_limit_k_max 8
_diffrn_reflns_limit_k_min -4
_diffrn_reflns_limit_l_max 25
_diffrn_reflns_limit_l_min -25
_diffrn_reflns_number 8734
_diffrn_reflns_point_group_measured_fraction_full 1.000
_diffrn_reflns_point_group_measured_fraction_max 1.000
_diffrn_reflns_theta_full 25.242
_diffrn_reflns_theta_max 25.991
_diffrn_reflns_theta_min 1.998
_exptl_absorpt_coefficient_mu 0.089
_exptl_absorpt_correction_T_max 0.7457
_exptl_absorpt_correction_T_min 0.6484
_exptl_absorpt_correction_type multi-scan
_exptl_absorpt_process_details sadabs
_exptl_crystal_colour colorless
_exptl_crystal_density_diffrn 1.343
_exptl_crystal_description prismatic
_exptl_crystal_F_000 1296
_exptl_crystal_size_max 0.211
_exptl_crystal_size_mid 0.165
_exptl_crystal_size_min 0.123
_refine_diff_density_max 0.192
_refine_diff_density_min -0.221
_refine_diff_density_rms 0.055
_refine_ls_extinction_method none
_refine_ls_goodness_of_fit_ref 1.042
_refine_ls_hydrogen_treatment constr
_refine_ls_matrix_type full
_refine_ls_number_parameters 210
_refine_ls_number_reflns 2978
_refine_ls_number_restraints 0
_refine_ls_restrained_S_all 1.042
_refine_ls_R_factor_all 0.0482
_refine_ls_R_factor_gt 0.0414
_refine_ls_shift/su_max 0.000
_refine_ls_shift/su_mean 0.000
_refine_ls_structure_factor_coef Fsqd
_refine_ls_weighting_details 'w=1/[\s^2^(Fo^2^)+(0.0650P)^2^+0.9670P] where P=(Fo^2^+2Fc^2^)/3'
_refine_ls_weighting_scheme calc
_refine_ls_wR_factor_gt 0.1083
_refine_ls_wR_factor_ref 0.1145
_reflns_Friedel_coverage 0.000
_reflns_number_gt 2536
_reflns_number_total 2978
_reflns_threshold_expression 'I > 2\s(I)'
_cod_data_source_file c7cc04022a2.cif
_cod_data_source_block cd214584
_cod_database_code 7120266
_shelx_space_group_comment
; 
The symmetry employed for this shelxl refinement is uniquely defined 
by the following loop, which should always be used as a source of 
symmetry information in preference to the above space-group names. 
They are only intended as comments. 
;
_shelxl_version_number 2013-4

loop_
_space_group_symop_operation_xyz
'x, y, z'
'-x, y, -z+1/2'
'x+1/2, y+1/2, z'
'-x+1/2, y+1/2, -z+1/2'
'-x, -y, -z'
'x, -y, z-1/2'
'-x+1/2, -y+1/2, -z'
'x+1/2, -y+1/2, z-1/2'

loop_
_atom_site_label
_atom_site_type_symbol
_atom_site_fract_x
_atom_site_fract_y
_atom_site_fract_z
_atom_site_U_iso_or_equiv
_atom_site_adp_type
_atom_site_occupancy
_atom_site_site_symmetry_order
_atom_site_calc_flag
_atom_site_refinement_flags_posn
_atom_site_refinement_flags_adp
O1 O 0.24092(5) 0.80853(16) 0.22210(6) 0.0487(3) Uani 1 1 d . .
O2 O 0.31917(5) 0.63579(16) 0.51906(6) 0.0518(3) Uani 1 1 d . .
O3 O 0.38212(5) 0.94732(16) 0.59764(6) 0.0469(3) Uani 1 1 d . .
C1 C 0.28563(6) 0.72924(19) 0.23263(8) 0.0348(3) Uani 1 1 d . .
C2 C 0.27810(7) 0.6009(2) 0.17114(8) 0.0421(3) Uani 1 1 d . .
H2 H 0.2387 0.5841 0.1220 0.050 Uiso 1 1 calc R U
C3 C 0.32599(7) 0.5067(2) 0.18309(8) 0.0427(3) Uani 1 1 d . .
H3 H 0.3190 0.4306 0.1410 0.051 Uiso 1 1 calc R U
C4 C 0.38854(6) 0.51755(19) 0.25896(8) 0.0363(3) Uani 1 1 d . .
C5 C 0.43595(8) 0.4036(2) 0.27014(10) 0.0478(4) Uani 1 1 d . .
H5 H 0.4279 0.3285 0.2272 0.057 Uiso 1 1 calc R U
C6 C 0.49436(8) 0.4006(2) 0.34368(11) 0.0518(4) Uani 1 1 d . .
H6 H 0.5258 0.3255 0.3502 0.062 Uiso 1 1 calc R U
C7 C 0.50604(7) 0.5096(2) 0.40761(10) 0.0478(4) Uani 1 1 d . .
H7 H 0.5451 0.5046 0.4580 0.057 Uiso 1 1 calc R U
C8 C 0.45988(6) 0.6268(2) 0.39734(9) 0.0397(3) Uani 1 1 d . .
H8 H 0.4686 0.7008 0.4409 0.048 Uiso 1 1 calc R U
C9 C 0.40088(6) 0.63534(18) 0.32304(8) 0.0322(3) Uani 1 1 d . .
C10 C 0.35140(6) 0.77689(18) 0.30838(7) 0.0314(3) Uani 1 1 d . .
C11 C 0.36682(7) 0.99149(19) 0.29612(8) 0.0381(3) Uani 1 1 d . .
H11A H 0.3893 0.9862 0.2737 0.046 Uiso 1 1 calc R U
H11B H 0.3289 1.0663 0.2594 0.046 Uiso 1 1 calc R U
C12 C 0.40684(7) 1.0862(2) 0.38046(8) 0.0416(3) Uani 1 1 d . .
H12A H 0.4508 1.0673 0.4070 0.050 Uiso 1 1 calc R U
H12B H 0.3983 1.2261 0.3773 0.050 Uiso 1 1 calc R U
C13 C 0.38721(6) 0.97790(19) 0.42464(8) 0.0339(3) Uani 1 1 d . .
C14 C 0.35528(6) 0.80807(18) 0.38408(7) 0.0303(3) Uani 1 1 d . .
C15 C 0.33192(6) 0.68719(18) 0.41374(7) 0.0329(3) Uani 1 1 d . .
H15 H 0.3106 0.5723 0.3863 0.040 Uiso 1 1 calc R U
C16 C 0.34079(6) 0.73977(19) 0.48448(8) 0.0341(3) Uani 1 1 d . .
C17 C 0.37461(6) 0.9112(2) 0.52704(7) 0.0341(3) Uani 1 1 d . .
C18 C 0.39776(6) 1.0290(2) 0.49709(8) 0.0364(3) Uani 1 1 d . .
H18 H 0.4203 1.1419 0.5251 0.044 Uiso 1 1 calc R U
C19 C 0.27442(9) 0.4890(3) 0.47053(11) 0.0659(5) Uani 1 1 d . .
H19A H 0.2416 0.5435 0.4185 0.099 Uiso 1 1 calc R U
H19B H 0.2575 0.4416 0.4969 0.099 Uiso 1 1 calc R U
H19C H 0.2936 0.3819 0.4632 0.099 Uiso 1 1 calc R U
C20 C 0.41588(10) 1.1203(3) 0.64149(11) 0.0666(5) Uani 1 1 d . .
H20A H 0.4567 1.1145 0.6554 0.100 Uiso 1 1 calc R U
H20B H 0.4194 1.1287 0.6903 0.100 Uiso 1 1 calc R U
H20C H 0.3944 1.2341 0.6083 0.100 Uiso 1 1 calc R U

loop_
_atom_site_aniso_label
_atom_site_aniso_U_11
_atom_site_aniso_U_22
_atom_site_aniso_U_33
_atom_site_aniso_U_23
_atom_site_aniso_U_13
_atom_site_aniso_U_12
O1 0.0406(6) 0.0550(6) 0.0464(6) 0.0018(5) 0.0245(5) 0.0058(5)
O2 0.0674(7) 0.0581(7) 0.0434(6) -0.0092(5) 0.0408(6) -0.0254(5)
O3 0.0586(6) 0.0534(6) 0.0374(5) -0.0108(4) 0.0337(5) -0.0118(5)
C1 0.0391(7) 0.0342(7) 0.0334(7) 0.0055(5) 0.0233(6) -0.0002(5)
C2 0.0471(8) 0.0447(8) 0.0287(7) -0.0017(6) 0.0202(6) -0.0072(6)
C3 0.0598(9) 0.0397(7) 0.0355(7) -0.0047(6) 0.0326(7) -0.0035(6)
C4 0.0507(8) 0.0316(6) 0.0391(7) 0.0025(5) 0.0339(7) -0.0008(6)
C5 0.0678(10) 0.0422(8) 0.0568(9) 0.0023(7) 0.0500(9) 0.0052(7)
C6 0.0555(9) 0.0487(9) 0.0712(11) 0.0123(8) 0.0489(9) 0.0132(7)
C7 0.0405(8) 0.0479(8) 0.0559(9) 0.0089(7) 0.0299(7) 0.0027(6)
C8 0.0405(7) 0.0389(7) 0.0416(7) -0.0012(6) 0.0262(6) -0.0024(6)
C9 0.0392(7) 0.0291(6) 0.0366(7) 0.0016(5) 0.0273(6) -0.0025(5)
C10 0.0384(7) 0.0298(6) 0.0315(6) 0.0001(5) 0.0242(6) -0.0023(5)
C11 0.0520(8) 0.0314(7) 0.0435(8) 0.0017(5) 0.0356(7) -0.0026(6)
C12 0.0541(8) 0.0357(7) 0.0472(8) -0.0053(6) 0.0372(7) -0.0114(6)
C13 0.0365(7) 0.0330(6) 0.0362(7) -0.0023(5) 0.0244(6) -0.0038(5)
C14 0.0330(6) 0.0308(6) 0.0302(6) 0.0002(5) 0.0210(5) 0.0004(5)
C15 0.0358(7) 0.0307(6) 0.0326(6) -0.0027(5) 0.0211(6) -0.0050(5)
C16 0.0345(7) 0.0380(7) 0.0328(7) 0.0023(5) 0.0221(6) -0.0029(5)
C17 0.0347(7) 0.0394(7) 0.0301(6) -0.0025(5) 0.0207(6) 0.0002(5)
C18 0.0389(7) 0.0342(7) 0.0365(7) -0.0075(5) 0.0232(6) -0.0072(5)
C19 0.0850(13) 0.0688(11) 0.0595(10) -0.0144(9) 0.0521(10) -0.0396(10)
C20 0.0944(14) 0.0675(12) 0.0500(9) -0.0249(8) 0.0504(10) -0.0247(10)

loop_
_atom_type_symbol
_atom_type_description
_atom_type_scat_dispersion_real
_atom_type_scat_dispersion_imag
_atom_type_scat_source
C C 0.0033 0.0016 'International Tables Vol C Tables 4.2.6.8 and 6.1.1.4'
H H 0.0000 0.0000 'International Tables Vol C Tables 4.2.6.8 and 6.1.1.4'
O O 0.0106 0.0060 'International Tables Vol C Tables 4.2.6.8 and 6.1.1.4'

loop_
_geom_angle_atom_site_label_1
_geom_angle_atom_site_label_2
_geom_angle_atom_site_label_3
_geom_angle
C16 O2 C19 116.67(11)
C17 O3 C20 116.54(11)
O1 C1 C2 121.15(13)
O1 C1 C10 120.08(12)
C2 C1 C10 118.59(12)
C3 C2 C1 121.90(13)
C3 C2 H2 119.0
C1 C2 H2 119.0
C2 C3 C4 122.80(12)
C2 C3 H3 118.6
C4 C3 H3 118.6
C5 C4 C9 119.76(13)
C5 C4 C3 120.17(13)
C9 C4 C3 119.98(12)
C6 C5 C4 121.00(14)
C6 C5 H5 119.5
C4 C5 H5 119.5
C5 C6 C7 119.48(14)
C5 C6 H6 120.3
C7 C6 H6 120.3
C6 C7 C8 120.42(14)
C6 C7 H7 119.8
C8 C7 H7 119.8
C7 C8 C9 121.07(13)
C7 C8 H8 119.5
C9 C8 H8 119.5
C8 C9 C4 118.19(12)
C8 C9 C10 121.78(11)
C4 C9 C10 119.93(12)
C14 C10 C9 112.67(10)
C14 C10 C1 112.96(10)
C9 C10 C1 113.96(10)
C14 C10 C11 100.39(10)
C9 C10 C11 108.96(10)
C1 C10 C11 106.76(10)
C12 C11 C10 106.07(10)
C12 C11 H11A 110.5
C10 C11 H11A 110.5
C12 C11 H11B 110.5
C10 C11 H11B 110.5
H11A C11 H11B 108.7
C13 C12 C11 102.92(10)
C13 C12 H12A 111.2
C11 C12 H12A 111.2
C13 C12 H12B 111.2
C11 C12 H12B 111.2
H12A C12 H12B 109.1
C14 C13 C18 120.37(11)
C14 C13 C12 111.23(11)
C18 C13 C12 128.40(12)
C13 C14 C15 120.72(11)
C13 C14 C10 111.52(10)
C15 C14 C10 127.75(11)
C16 C15 C14 119.21(11)
C16 C15 H15 120.4
C14 C15 H15 120.4
O2 C16 C15 124.91(12)
O2 C16 C17 114.92(11)
C15 C16 C17 120.17(11)
O3 C17 C18 124.56(12)
O3 C17 C16 115.53(11)
C18 C17 C16 119.91(11)
C17 C18 C13 119.58(12)
C17 C18 H18 120.2
C13 C18 H18 120.2
O2 C19 H19A 109.5
O2 C19 H19B 109.5
H19A C19 H19B 109.5
O2 C19 H19C 109.5
H19A C19 H19C 109.5
H19B C19 H19C 109.5
O3 C20 H20A 109.5
O3 C20 H20B 109.5
H20A C20 H20B 109.5
O3 C20 H20C 109.5
H20A C20 H20C 109.5
H20B C20 H20C 109.5

loop_
_geom_bond_atom_site_label_1
_geom_bond_atom_site_label_2
_geom_bond_distance
O1 C1 1.2201(16)
O2 C16 1.3693(15)
O2 C19 1.4101(19)
O3 C17 1.3723(15)
O3 C20 1.424(2)
C1 C2 1.4529(19)
C1 C10 1.5279(18)
C2 C3 1.330(2)
C2 H2 0.9300
C3 C4 1.449(2)
C3 H3 0.9300
C4 C5 1.395(2)
C4 C9 1.4056(18)
C5 C6 1.374(2)
C5 H5 0.9300
C6 C7 1.376(2)
C6 H6 0.9300
C7 C8 1.387(2)
C7 H7 0.9300
C8 C9 1.3888(19)
C8 H8 0.9300
C9 C10 1.5244(17)
C10 C14 1.5241(16)
C10 C11 1.5789(17)
C11 C12 1.5274(19)
C11 H11A 0.9700
C11 H11B 0.9700
C12 C13 1.5048(17)
C12 H12A 0.9700
C12 H12B 0.9700
C13 C14 1.3775(18)
C13 C18 1.3918(18)
C14 C15 1.3905(17)
C15 C16 1.3817(17)
C15 H15 0.9300
C16 C17 1.4095(19)
C17 C18 1.3787(19)
C18 H18 0.9300
C19 H19A 0.9600
C19 H19B 0.9600
C19 H19C 0.9600
C20 H20A 0.9600
C20 H20B 0.9600
C20 H20C 0.9600

loop_
_geom_torsion_atom_site_label_1
_geom_torsion_atom_site_label_2
_geom_torsion_atom_site_label_3
_geom_torsion_atom_site_label_4
_geom_torsion
O1 C1 C2 C3 -177.08(13)
C10 C1 C2 C3 7.80(19)
C1 C2 C3 C4 2.7(2)
C2 C3 C4 C5 175.04(13)
C2 C3 C4 C9 -1.7(2)
C9 C4 C5 C6 1.7(2)
C3 C4 C5 C6 -175.06(13)
C4 C5 C6 C7 0.9(2)
C5 C6 C7 C8 -2.1(2)
C6 C7 C8 C9 0.7(2)
C7 C8 C9 C4 1.81(19)
C7 C8 C9 C10 -174.41(12)
C5 C4 C9 C8 -2.97(18)
C3 C4 C9 C8 173.75(12)
C5 C4 C9 C10 173.32(11)
C3 C4 C9 C10 -9.96(18)
C8 C9 C10 C14 -34.42(15)
C4 C9 C10 C14 149.43(11)
C8 C9 C10 C1 -164.82(11)
C4 C9 C10 C1 19.02(16)
C8 C9 C10 C11 76.08(14)
C4 C9 C10 C11 -100.08(13)
O1 C1 C10 C14 36.74(16)
C2 C1 C10 C14 -148.08(11)
O1 C1 C10 C9 167.00(11)
C2 C1 C10 C9 -17.82(16)
O1 C1 C10 C11 -72.66(14)
C2 C1 C10 C11 102.52(13)
C14 C10 C11 C12 27.01(13)
C9 C10 C11 C12 -91.50(12)
C1 C10 C11 C12 145.00(11)
C10 C11 C12 C13 -26.40(14)
C11 C12 C13 C14 15.67(15)
C11 C12 C13 C18 -164.62(14)
C18 C13 C14 C15 1.4(2)
C12 C13 C14 C15 -178.88(12)
C18 C13 C14 C10 -177.70(12)
C12 C13 C14 C10 2.04(15)
C9 C10 C14 C13 97.69(13)
C1 C10 C14 C13 -131.40(12)
C11 C10 C14 C13 -18.06(13)
C9 C10 C14 C15 -81.30(15)
C1 C10 C14 C15 49.61(17)
C11 C10 C14 C15 162.94(13)
C13 C14 C15 C16 0.34(19)
C10 C14 C15 C16 179.25(12)
C19 O2 C16 C15 -13.6(2)
C19 O2 C16 C17 166.83(15)
C14 C15 C16 O2 178.71(12)
C14 C15 C16 C17 -1.72(19)
C20 O3 C17 C18 0.6(2)
C20 O3 C17 C16 -179.71(14)
O2 C16 C17 O3 1.26(17)
C15 C16 C17 O3 -178.36(12)
O2 C16 C17 C18 -178.99(12)
C15 C16 C17 C18 1.4(2)
O3 C17 C18 C13 -179.95(12)
C16 C17 C18 C13 0.3(2)
C14 C13 C18 C17 -1.7(2)
C12 C13 C18 C17 178.61(13)
